data_7157078
loop_
_publ_author_name
'Gupta, Vijay'
'Sahu, Debashish'
'Jain, Shailja'
'Vanka, Kumar'
'Singh, Ravi P.'

_publ_section_title
;
 Diastereoselective multi-component tandem condensation: synthesis of
 2-amino-4-(2-furanone)-4H-chromene-3-carbonitriles.
;
_journal_issue 39
_journal_name_full 'Organic &amp; biomolecular chemistry'
_journal_page_first 8853
_journal_page_last 8857
_journal_paper_doi 10.1039/c9ob01345h
_journal_volume 17
_journal_year 2019
_chemical_formula_sum 'C16 H14 N2 O3'
_chemical_formula_weight 282.29
_space_group_crystal_system monoclinic
_space_group_IT_number 14
_space_group_name_Hall '-P 2ybc'
_space_group_name_H-M_alt 'P 1 21/c 1'
_symmetry_space_group_name_Hall '-P 2ybc'
_symmetry_space_group_name_H-M 'P 1 21/c 1'
_atom_sites_solution_hydrogens geom
_audit_creation_method SHELXL-2014/7
_audit_update_record
;
2019-01-27 deposited with the CCDC.    2019-09-13 downloaded from the CCDC.
;
_cell_angle_alpha 90
_cell_angle_beta 98.8360(10)
_cell_angle_gamma 90
_cell_formula_units_Z 4
_cell_length_a 7.6987(4)
_cell_length_b 11.0695(5)
_cell_length_c 16.7175(8)
_cell_measurement_reflns_used 9893
_cell_measurement_temperature 304(2)
_cell_measurement_theta_max 20.61
_cell_measurement_theta_min 2.29
_cell_volume 1407.77(12)
_computing_structure_refinement 'SHELXL-2014/7 (Sheldrick, 2014)'
_diffrn_ambient_temperature 304(2)
_diffrn_measured_fraction_theta_full 0.996
_diffrn_measured_fraction_theta_max 0.996
_diffrn_measurement_device_type 'Bruker APEX-II CCD'
_diffrn_measurement_method '\f and \w scans'
_diffrn_radiation_type MoK\a
_diffrn_radiation_wavelength 0.71073
_diffrn_reflns_av_R_equivalents 0.0822
_diffrn_reflns_av_unetI/netI 0.0639
_diffrn_reflns_Laue_measured_fraction_full 0.996
_diffrn_reflns_Laue_measured_fraction_max 0.996
_diffrn_reflns_limit_h_max 10
_diffrn_reflns_limit_h_min -10
_diffrn_reflns_limit_k_max 14
_diffrn_reflns_limit_k_min -14
_diffrn_reflns_limit_l_max 22
_diffrn_reflns_limit_l_min -22
_diffrn_reflns_number 21548
_diffrn_reflns_point_group_measured_fraction_full 0.996
_diffrn_reflns_point_group_measured_fraction_max 0.996
_diffrn_reflns_theta_full 25.242
_diffrn_reflns_theta_max 28.324
_diffrn_reflns_theta_min 2.677
_exptl_absorpt_coefficient_mu 0.094
_exptl_absorpt_correction_T_max 0.986
_exptl_absorpt_correction_T_min 0.982
_exptl_crystal_colour yellow
_exptl_crystal_density_diffrn 1.332
_exptl_crystal_density_meas 1.332
_exptl_crystal_density_method 'not measured'
_exptl_crystal_description cubic
_exptl_crystal_F_000 592.0
_exptl_crystal_size_max 0.19
_exptl_crystal_size_mid 0.17
_exptl_crystal_size_min 0.15
_refine_diff_density_max 0.514
_refine_diff_density_min -0.537
_refine_diff_density_rms 0.150
_refine_ls_extinction_method none
_refine_ls_goodness_of_fit_ref 1.452
_refine_ls_hydrogen_treatment constr
_refine_ls_matrix_type full
_refine_ls_number_parameters 192
_refine_ls_number_reflns 3490
_refine_ls_number_restraints 0
_refine_ls_restrained_S_all 1.452
_refine_ls_R_factor_all 0.1377
_refine_ls_R_factor_gt 0.0794
_refine_ls_shift/su_max 0.000
_refine_ls_shift/su_mean 0.000
_refine_ls_structure_factor_coef Fsqd
_refine_ls_weighting_details 'w=1/[\s^2^(Fo^2^)+(0.1000P)^2^] where P=(Fo^2^+2Fc^2^)/3'
_refine_ls_weighting_scheme calc
_refine_ls_wR_factor_gt 0.2007
_refine_ls_wR_factor_ref 0.2240
_reflns_Friedel_coverage 0.000
_reflns_number_gt 2326
_reflns_number_total 3503
_reflns_threshold_expression 'I > 2\s(I)'
_cod_data_source_file c9ob01345h2.cif
_cod_data_source_block VJ06_0m_a
_cod_depositor_comments 'Adding full bibliography for 7157076--7157078.cif.'
_cod_database_code 7157078
_shelx_shelxl_version_number 2014/7
_shelx_space_group_comment
;
The symmetry employed for this shelxl refinement is uniquely defined
by the following loop, which should always be used as a source of
symmetry information in preference to the above space-group names.
They are only intended as comments.
;

loop_
_space_group_symop_operation_xyz
'x, y, z'
'-x, y+1/2, -z+1/2'
'-x, -y, -z'
'x, -y-1/2, z-1/2'

loop_
_atom_site_label
_atom_site_type_symbol
_atom_site_fract_x
_atom_site_fract_y
_atom_site_fract_z
_atom_site_U_iso_or_equiv
_atom_site_adp_type
_atom_site_occupancy
_atom_site_site_symmetry_order
_atom_site_calc_flag
_atom_site_refinement_flags_posn
_atom_site_refinement_flags_adp
O1 O 0.6427(2) 0.86170(16) 0.65473(9) 0.0542(4) Uani 1 1 d . .
O2 O 0.7443(3) 0.45314(15) 0.54358(10) 0.0562(4) Uani 1 1 d . .
N2 N 0.5079(3) 0.7571(2) 0.73992(12) 0.0597(6) Uani 1 1 d . .
H2A H 0.5170 0.8219 0.7687 0.072 Uiso 1 1 calc R U
H2B H 0.4585 0.6941 0.7563 0.072 Uiso 1 1 calc R U
C1 C 0.6913(3) 0.78970(18) 0.52236(11) 0.0407(4) Uani 1 1 d . .
N1 N 0.4064(3) 0.4710(2) 0.65713(11) 0.0573(5) Uani 1 1 d . .
C9 C 0.5646(3) 0.65896(18) 0.61782(10) 0.0392(4) Uani 1 1 d . .
C10 C 0.4780(3) 0.55422(19) 0.63873(10) 0.0425(4) Uani 1 1 d . .
C8 C 0.6476(3) 0.66144(18) 0.54160(10) 0.0393(4) Uani 1 1 d . .
H8 H 0.5588 0.6329 0.4973 0.047 Uiso 1 1 calc R U
O3 O 0.7897(4) 0.2879(2) 0.6211(2) 0.1011(9) Uani 1 1 d . .
C11 C 0.5709(3) 0.7545(2) 0.66926(11) 0.0439(4) Uani 1 1 d . .
C2 C 0.7346(3) 0.8205(2) 0.44679(11) 0.0483(5) Uani 1 1 d . .
H2 H 0.7390 0.7600 0.4085 0.058 Uiso 1 1 calc R U
C7 C 0.6849(3) 0.88246(19) 0.57737(12) 0.0442(4) Uani 1 1 d . .
C12 C 0.8078(3) 0.57603(19) 0.54580(11) 0.0457(5) Uani 1 1 d . .
H12 H 0.8660 0.5902 0.4985 0.055 Uiso 1 1 calc R U
C13 C 0.9420(3) 0.5804(2) 0.62033(15) 0.0511(5) Uani 1 1 d . .
C15 C 0.9506(4) 0.4725(3) 0.65552(15) 0.0580(6) Uani 1 1 d . .
H15 H 1.0256 0.4523 0.7027 0.070 Uiso 1 1 calc R U
C3 C 0.7713(3) 0.9389(2) 0.42725(14) 0.0559(6) Uani 1 1 d . .
C5 C 0.7619(4) 1.0288(2) 0.48498(17) 0.0612(6) Uani 1 1 d . .
H5 H 0.7849 1.1085 0.4726 0.073 Uiso 1 1 calc R U
C6 C 0.7194(3) 1.0016(2) 0.55974(16) 0.0557(6) Uani 1 1 d . .
H6 H 0.7138 1.0620 0.5979 0.067 Uiso 1 1 calc R U
C16 C 0.8253(4) 0.3904(2) 0.60929(18) 0.0611(6) Uani 1 1 d . .
C4 C 0.8204(4) 0.9685(3) 0.34554(16) 0.0764(9) Uani 1 1 d . .
H4A H 0.9306 1.0108 0.3527 0.115 Uiso 1 1 calc R U
H4B H 0.7309 1.0185 0.3159 0.115 Uiso 1 1 calc R U
H4C H 0.8310 0.8952 0.3161 0.115 Uiso 1 1 calc R U
C14 C 1.0463(4) 0.6905(3) 0.6464(3) 0.0849(10) Uani 1 1 d . .
H14A H 1.1194 0.6753 0.6973 0.127 Uiso 1 1 calc R U
H14B H 0.9682 0.7563 0.6523 0.127 Uiso 1 1 calc R U
H14C H 1.1188 0.7108 0.6065 0.127 Uiso 1 1 calc R U

loop_
_atom_site_aniso_label
_atom_site_aniso_U_11
_atom_site_aniso_U_22
_atom_site_aniso_U_33
_atom_site_aniso_U_23
_atom_site_aniso_U_13
_atom_site_aniso_U_12
O1 0.0748(11) 0.0382(8) 0.0515(7) -0.0139(6) 0.0159(7) -0.0110(8)
O2 0.0733(11) 0.0330(8) 0.0619(9) -0.0111(7) 0.0084(8) -0.0013(8)
N2 0.0814(14) 0.0515(11) 0.0502(8) -0.0138(8) 0.0233(9) -0.0054(11)
C1 0.0471(10) 0.0322(9) 0.0417(8) -0.0011(7) 0.0032(7) -0.0044(8)
N1 0.0776(14) 0.0432(10) 0.0543(9) 0.0055(8) 0.0202(9) -0.0069(10)
C9 0.0458(9) 0.0336(9) 0.0385(7) -0.0036(7) 0.0076(6) -0.0019(8)
C10 0.0543(11) 0.0369(10) 0.0371(7) -0.0004(7) 0.0095(7) 0.0012(8)
C8 0.0495(10) 0.0322(9) 0.0368(7) -0.0046(7) 0.0087(6) -0.0065(8)
O3 0.119(2) 0.0416(11) 0.140(2) 0.0125(14) 0.0102(18) -0.0066(13)
C11 0.0488(10) 0.0401(10) 0.0425(8) -0.0067(8) 0.0067(7) -0.0008(8)
C2 0.0562(12) 0.0456(12) 0.0419(8) 0.0034(8) 0.0031(8) -0.0088(9)
C7 0.0486(10) 0.0345(10) 0.0488(9) -0.0049(8) 0.0053(8) -0.0040(8)
C12 0.0585(12) 0.0330(10) 0.0493(9) -0.0055(7) 0.0198(8) -0.0011(8)
C13 0.0439(10) 0.0421(11) 0.0687(12) -0.0096(10) 0.0127(9) 0.0013(9)
C15 0.0605(13) 0.0494(13) 0.0641(12) -0.0005(10) 0.0093(10) 0.0078(11)
C3 0.0559(13) 0.0516(14) 0.0573(11) 0.0123(10) -0.0006(9) -0.0130(11)
C5 0.0647(14) 0.0400(11) 0.0761(14) 0.0101(11) 0.0017(11) -0.0127(11)
C6 0.0620(14) 0.0345(10) 0.0692(12) -0.0065(10) 0.0061(10) -0.0069(9)
C16 0.0702(16) 0.0372(11) 0.0777(14) 0.0007(11) 0.0166(12) 0.0042(11)
C4 0.089(2) 0.075(2) 0.0624(13) 0.0210(14) 0.0024(13) -0.0287(17)
C14 0.0562(16) 0.0517(16) 0.137(3) -0.0104(18) -0.0148(17) -0.0089(13)

loop_
_atom_type_symbol
_atom_type_description
_atom_type_scat_dispersion_real
_atom_type_scat_dispersion_imag
_atom_type_scat_source
C C 0.0033 0.0016 'International Tables Vol C Tables 4.2.6.8 and 6.1.1.4'
H H 0.0000 0.0000 'International Tables Vol C Tables 4.2.6.8 and 6.1.1.4'
N N 0.0061 0.0033 'International Tables Vol C Tables 4.2.6.8 and 6.1.1.4'
O O 0.0106 0.0060 'International Tables Vol C Tables 4.2.6.8 and 6.1.1.4'

loop_
_geom_angle_atom_site_label_1
_geom_angle_atom_site_label_2
_geom_angle_atom_site_label_3
_geom_angle
C11 O1 C7 118.11(15)
C16 O2 C12 110.31(19)
C11 N2 H2A 120.0
C11 N2 H2B 120.0
H2A N2 H2B 120.0
C7 C1 C2 117.2(2)
C7 C1 C8 121.72(17)
C2 C1 C8 121.01(17)
C11 C9 C10 117.15(17)
C11 C9 C8 122.71(18)
C10 C9 C8 120.13(16)
N1 C10 C9 178.3(2)
C1 C8 C9 109.56(15)
C1 C8 C12 112.52(17)
C9 C8 C12 112.83(16)
C1 C8 H8 107.2
C9 C8 H8 107.2
C12 C8 H8 107.2
N2 C11 O1 110.67(18)
N2 C11 C9 126.1(2)
O1 C11 C9 123.20(18)
C3 C2 C1 121.8(2)
C3 C2 H2 119.1
C1 C2 H2 119.1
C1 C7 C6 122.5(2)
C1 C7 O1 121.93(19)
C6 C7 O1 115.59(19)
O2 C12 C13 103.91(18)
O2 C12 C8 108.06(18)
C13 C12 C8 117.58(16)
O2 C12 H12 109.0
C13 C12 H12 109.0
C8 C12 H12 109.0
C15 C13 C14 128.2(3)
C15 C13 C12 108.8(2)
C14 C13 C12 123.0(2)
C13 C15 C16 110.0(2)
C13 C15 H15 125.0
C16 C15 H15 125.0
C2 C3 C5 118.4(2)
C2 C3 C4 120.4(2)
C5 C3 C4 121.2(2)
C6 C5 C3 121.2(2)
C6 C5 H5 119.4
C3 C5 H5 119.4
C5 C6 C7 118.9(2)
C5 C6 H6 120.6
C7 C6 H6 120.6
O3 C16 O2 121.9(3)
O3 C16 C15 131.0(3)
O2 C16 C15 107.0(2)
C3 C4 H4A 109.5
C3 C4 H4B 109.5
H4A C4 H4B 109.5
C3 C4 H4C 109.5
H4A C4 H4C 109.5
H4B C4 H4C 109.5
C13 C14 H14A 109.5
C13 C14 H14B 109.5
H14A C14 H14B 109.5
C13 C14 H14C 109.5
H14A C14 H14C 109.5
H14B C14 H14C 109.5

loop_
_geom_bond_atom_site_label_1
_geom_bond_atom_site_label_2
_geom_bond_distance
O1 C11 1.346(3)
O1 C7 1.400(2)
O2 C16 1.367(3)
O2 C12 1.444(3)
N2 C11 1.345(3)
N2 H2A 0.8600
N2 H2B 0.8600
C1 C7 1.384(3)
C1 C2 1.397(3)
C1 C8 1.505(2)
N1 C10 1.140(3)
C9 C11 1.359(3)
C9 C10 1.408(3)
C9 C8 1.511(2)
C8 C12 1.547(3)
C8 H8 0.9800
O3 C16 1.191(3)
C2 C3 1.390(3)
C2 H2 0.9300
C7 C6 1.385(3)
C12 C13 1.492(3)
C12 H12 0.9800
C13 C15 1.329(4)
C13 C14 1.487(4)
C15 C16 1.458(4)
C15 H15 0.9300
C3 C5 1.396(4)
C3 C4 1.508(3)
C5 C6 1.373(4)
C5 H5 0.9300
C6 H6 0.9300
C4 H4A 0.9600
C4 H4B 0.9600
C4 H4C 0.9600
C14 H14A 0.9600
C14 H14B 0.9600
C14 H14C 0.9600
